data_7720654
loop_
_publ_author_name
'Rezazgui, David'
'C&#xed;sa&#x159;ov&#xe1;, Ivana'
'&#x160;t&#x11b;pni&#x10d;ka, Petr'
'Schulz, Ji&#x159;&#xed;'

_publ_section_title
;
 Synthesis of hybrid phosphinoferrocene ligands bearing amine pendants and
 catalytic evaluation of their gold(I) complexes.
;
_journal_issue 13
_journal_name_full 'Dalton transactions (Cambridge, England : 2003)'
_journal_page_first 5397
_journal_page_last 5407
_journal_paper_doi 10.1039/d6dt00321d
_journal_volume 55
_journal_year 2026
_chemical_formula_moiety 'C24 H24 Au Cl Fe N P'
_chemical_formula_sum 'C24 H24 Au Cl Fe N P'
_chemical_formula_weight 645.68
_space_group_crystal_system triclinic
_space_group_IT_number 2
_space_group_name_Hall '-P 1'
_space_group_name_H-M_alt 'P -1'
_atom_sites_solution_hydrogens geom
_atom_sites_solution_primary direct
_atom_sites_solution_secondary difmap
_audit_creation_method SHELXL-2017/1
_audit_update_record
;
2025-12-18 deposited with the CCDC.	2026-03-09 downloaded from the CCDC.
;
_cell_angle_alpha 78.5990(10)
_cell_angle_beta 77.6820(10)
_cell_angle_gamma 62.8240(10)
_cell_formula_units_Z 4
_cell_length_a 10.2998(4)
_cell_length_b 11.2164(4)
_cell_length_c 22.2753(7)
_cell_measurement_reflns_used 9911
_cell_measurement_temperature 150(2)
_cell_measurement_theta_max 27.49
_cell_measurement_theta_min 2.30
_cell_volume 2221.68(14)
_computing_cell_refinement 'SAINT V8.40B (Bruker Nano, Inc., 2019)'
_computing_data_collection 'Bruker Instrument Service vV6.2.15'
_computing_data_reduction 'SAINT V8.40B (Bruker Nano, Inc., 2019)'
_computing_molecular_graphics 'PLATON (Spek, 2017)'
_computing_publication_material 'PLATON (Spek, 2017)'
_computing_structure_refinement 'SHELXL-2017 (Sheldrick, 2017)'
_computing_structure_solution 'SHELXT 2018 (Sheldrick, 2018)'
_diffrn_ambient_temperature 150(2)
_diffrn_measured_fraction_theta_full 0.996
_diffrn_measured_fraction_theta_max 0.995
_diffrn_measurement_device_type 'Bruker D8 VENTURE Kappa Duo'
_diffrn_measurement_method '\f and \w scans'
_diffrn_radiation_monochromator 'Quazar Mo multilayer optic'
_diffrn_radiation_source 'I\mS micro-focus sealed tube'
_diffrn_radiation_type MoK\a
_diffrn_radiation_wavelength 0.71073
_diffrn_reflns_av_R_equivalents 0.0306
_diffrn_reflns_av_unetI/netI 0.0264
_diffrn_reflns_Laue_measured_fraction_full 0.996
_diffrn_reflns_Laue_measured_fraction_max 0.995
_diffrn_reflns_limit_h_max 13
_diffrn_reflns_limit_h_min -13
_diffrn_reflns_limit_k_max 14
_diffrn_reflns_limit_k_min -14
_diffrn_reflns_limit_l_max 28
_diffrn_reflns_limit_l_min -28
_diffrn_reflns_number 51605
_diffrn_reflns_point_group_measured_fraction_full 0.996
_diffrn_reflns_point_group_measured_fraction_max 0.995
_diffrn_reflns_theta_full 25.242
_diffrn_reflns_theta_max 27.494
_diffrn_reflns_theta_min 2.055
_exptl_absorpt_coefficient_mu 7.452
_exptl_absorpt_correction_T_max 0.43
_exptl_absorpt_correction_T_min 0.28
_exptl_absorpt_correction_type multi-scan
_exptl_absorpt_process_details 'SADABS-2016/2 - Bruker AXS'
_exptl_crystal_colour orange
_exptl_crystal_density_diffrn 1.930
_exptl_crystal_description prism
_exptl_crystal_F_000 1248
_exptl_crystal_size_max 0.29
_exptl_crystal_size_mid 0.19
_exptl_crystal_size_min 0.13
_refine_diff_density_max 0.725
_refine_diff_density_min -0.724
_refine_diff_density_rms 0.075
_refine_ls_extinction_method none
_refine_ls_goodness_of_fit_ref 1.128
_refine_ls_hydrogen_treatment constr
_refine_ls_matrix_type full
_refine_ls_number_parameters 527
_refine_ls_number_reflns 10171
_refine_ls_number_restraints 0
_refine_ls_restrained_S_all 1.128
_refine_ls_R_factor_all 0.0157
_refine_ls_R_factor_gt 0.0151
_refine_ls_shift/su_max 0.008
_refine_ls_shift/su_mean 0.000
_refine_ls_structure_factor_coef Fsqd
_refine_ls_weighting_details 'w=1/[\s^2^(Fo^2^)+1.5155P] where P=(Fo^2^+2Fc^2^)/3'
_refine_ls_weighting_scheme calc
_refine_ls_wR_factor_gt 0.0372
_refine_ls_wR_factor_ref 0.0375
_reflns_Friedel_coverage 0.000
_reflns_number_gt 9934
_reflns_number_total 10171
_reflns_threshold_expression 'I > 2\s(I)'
_cod_data_source_file d6dt00321d3.cif
_cod_data_source_block dr402
_cod_depositor_comments 'Adding full bibliography for 7720642--7720664.cif.'
_cod_database_code 7720654
_shelx_shelxl_version_number 2017/1
_shelx_space_group_comment
;
The symmetry employed for this shelxl refinement is uniquely defined
by the following loop, which should always be used as a source of
symmetry information in preference to the above space-group names.
They are only intended as comments.
;
_shelx_estimated_absorpt_t_min 0.221
_shelx_estimated_absorpt_t_max 0.444

loop_
_space_group_symop_operation_xyz
'x, y, z'
'-x, -y, -z'

loop_
_atom_site_label
_atom_site_type_symbol
_atom_site_fract_x
_atom_site_fract_y
_atom_site_fract_z
_atom_site_U_iso_or_equiv
_atom_site_adp_type
_atom_site_occupancy
_atom_site_site_symmetry_order
_atom_site_calc_flag
_atom_site_refinement_flags_posn
_atom_site_refinement_flags_adp
_atom_site_refinement_flags_occupancy
_atom_site_disorder_assembly
_atom_site_disorder_group
Au1 Au 0.58358(2) 0.11396(2) 0.87582(2) 0.01921(3) Uani 1 1 d . . . . .
Cl1 Cl 0.78441(6) -0.03092(6) 0.81733(3) 0.03283(12) Uani 1 1 d . . . . .
Fe1 Fe 0.16485(3) 0.11559(3) 0.90900(2) 0.01772(6) Uani 1 1 d . . . . .
P1 P 0.38308(5) 0.25628(5) 0.93056(2) 0.01615(9) Uani 1 1 d . . . . .
N1 N -0.04222(19) 0.31741(18) 0.80901(8) 0.0243(4) Uani 1 1 d . . . . .
C1 C 0.0704(2) 0.1935(2) 0.82579(8) 0.0207(4) Uani 1 1 d . . . . .
C2 C 0.0540(2) 0.0745(2) 0.85473(9) 0.0238(4) Uani 1 1 d . . . . .
H2 H -0.036619 0.067778 0.868317 0.029 Uiso 1 1 calc R U . . .
C3 C 0.1974(3) -0.0322(2) 0.85959(10) 0.0278(4) Uani 1 1 d . . . . .
H3 H 0.219158 -0.123267 0.875800 0.033 Uiso 1 1 calc R U . . .
C4 C 0.3020(2) 0.0207(2) 0.83607(10) 0.0271(4) Uani 1 1 d . . . . .
H4 H 0.405938 -0.028431 0.833983 0.033 Uiso 1 1 calc R U . . .
C5 C 0.2241(2) 0.1603(2) 0.81616(9) 0.0216(4) Uani 1 1 d . . . . .
H5 H 0.266965 0.221052 0.799331 0.026 Uiso 1 1 calc R U . . .
C6 C 0.2469(2) 0.19425(19) 0.95706(8) 0.0186(4) Uani 1 1 d . . . . .
C7 C 0.0892(2) 0.2660(2) 0.96426(9) 0.0226(4) Uani 1 1 d . . . . .
H7 H 0.033640 0.359691 0.952978 0.027 Uiso 1 1 calc R U . . .
C8 C 0.0312(3) 0.1710(3) 0.99146(9) 0.0308(5) Uani 1 1 d . . . . .
H8 H -0.070393 0.190404 1.001135 0.037 Uiso 1 1 calc R U . . .
C9 C 0.1496(3) 0.0437(3) 1.00155(9) 0.0333(5) Uani 1 1 d . . . . .
H9 H 0.141147 -0.037037 1.019659 0.040 Uiso 1 1 calc R U . . .
C10 C 0.2838(3) 0.0553(2) 0.98028(9) 0.0258(4) Uani 1 1 d . . . . .
H10 H 0.380377 -0.015681 0.981218 0.031 Uiso 1 1 calc R U . . .
C11 C 0.4187(2) 0.28849(18) 1.00105(9) 0.0196(4) Uani 1 1 d . . . . .
C12 C 0.3378(2) 0.2744(2) 1.05825(10) 0.0260(4) Uani 1 1 d . . . . .
H12 H 0.260232 0.249038 1.061117 0.031 Uiso 1 1 calc R U . . .
C13 C 0.3698(3) 0.2974(2) 1.11159(11) 0.0336(5) Uani 1 1 d . . . . .
H13 H 0.314035 0.288078 1.150629 0.040 Uiso 1 1 calc R U . . .
C14 C 0.4835(3) 0.3339(2) 1.10707(12) 0.0364(6) Uani 1 1 d . . . . .
H14 H 0.505197 0.350634 1.143084 0.044 Uiso 1 1 calc R U . . .
C15 C 0.5655(3) 0.3460(2) 1.05039(12) 0.0351(5) Uani 1 1 d . . . . .
H15 H 0.643911 0.370206 1.047694 0.042 Uiso 1 1 calc R U . . .
C16 C 0.5341(2) 0.3232(2) 0.99742(10) 0.0269(4) Uani 1 1 d . . . . .
H16 H 0.591339 0.331227 0.958625 0.032 Uiso 1 1 calc R U . . .
C17 C 0.2933(2) 0.42022(18) 0.88743(8) 0.0170(3) Uani 1 1 d . . . . .
C18 C 0.1772(2) 0.52748(19) 0.91677(9) 0.0191(4) Uani 1 1 d . . . . .
H18 H 0.149776 0.516508 0.960294 0.023 Uiso 1 1 calc R U . . .
C19 C 0.1022(2) 0.6497(2) 0.88247(9) 0.0235(4) Uani 1 1 d . . . . .
H19 H 0.022815 0.721798 0.902394 0.028 Uiso 1 1 calc R U . . .
C20 C 0.1437(2) 0.6661(2) 0.81877(10) 0.0241(4) Uani 1 1 d . . . . .
H20 H 0.091939 0.749277 0.795168 0.029 Uiso 1 1 calc R U . . .
C21 C 0.2602(2) 0.5616(2) 0.78978(9) 0.0245(4) Uani 1 1 d . . . . .
H21 H 0.288821 0.573623 0.746388 0.029 Uiso 1 1 calc R U . . .
C22 C 0.3356(2) 0.43877(19) 0.82406(9) 0.0214(4) Uani 1 1 d . . . . .
H22 H 0.416066 0.367579 0.804021 0.026 Uiso 1 1 calc R U . . .
C23 C -0.1908(3) 0.3366(3) 0.83630(13) 0.0382(5) Uani 1 1 d . . . . .
H23A H -0.207855 0.262361 0.828410 0.057 Uiso 1 1 calc R U . . .
H23B H -0.262133 0.422354 0.817883 0.057 Uiso 1 1 calc R U . . .
H23C H -0.202537 0.338079 0.881022 0.057 Uiso 1 1 calc R U . . .
C24 C -0.0156(3) 0.4350(2) 0.80733(10) 0.0293(4) Uani 1 1 d . . . . .
H24A H -0.005194 0.442572 0.848960 0.044 Uiso 1 1 calc R U . . .
H24B H -0.098798 0.516426 0.792713 0.044 Uiso 1 1 calc R U . . .
H24C H 0.075016 0.425231 0.779183 0.044 Uiso 1 1 calc R U . . .
Au2 Au 0.29591(2) 0.57276(2) 0.60874(2) 0.01859(3) Uani 1 1 d . . . . .
Cl2 Cl 0.24191(6) 0.39886(5) 0.65894(3) 0.03156(11) Uani 1 1 d . . . . .
Fe2 Fe 0.69382(3) 0.57737(3) 0.61456(2) 0.02028(6) Uani 1 1 d . . . . .
P2 P 0.36051(5) 0.73663(5) 0.56177(2) 0.01622(9) Uani 1 1 d . . . . .
N2 N 0.7234(2) 0.72798(18) 0.71559(8) 0.0271(4) Uani 1 1 d . . . . .
C51 C 0.7148(2) 0.6181(2) 0.69962(9) 0.0230(4) Uani 1 1 d . . . . .
C52 C 0.8362(2) 0.4989(2) 0.67907(10) 0.0265(4) Uani 1 1 d . . . . .
H52 H 0.936596 0.483874 0.670610 0.032 Uiso 1 1 calc R U . . .
C53 C 0.7819(3) 0.4066(2) 0.67337(11) 0.0319(5) Uani 1 1 d . . . . .
H53 H 0.839954 0.318147 0.661687 0.038 Uiso 1 1 calc R U . . .
C54 C 0.6261(3) 0.4689(2) 0.68812(10) 0.0293(5) Uani 1 1 d . . . . .
H54 H 0.561326 0.429891 0.688029 0.035 Uiso 1 1 calc R U . . .
C55 C 0.5843(2) 0.6008(2) 0.70312(9) 0.0246(4) Uani 1 1 d . . . . .
H55 H 0.486211 0.666039 0.713646 0.030 Uiso 1 1 calc R U . . .
C56 C 0.5557(2) 0.6772(2) 0.55045(8) 0.0196(4) Uani 1 1 d . . . . .
C57 C 0.6422(2) 0.7468(2) 0.55196(9) 0.0250(4) Uani 1 1 d . . . . .
H57 H 0.605340 0.837029 0.560798 0.030 Uiso 1 1 calc R U . . .
C58 C 0.7929(3) 0.6561(3) 0.53782(11) 0.0360(5) Uani 1 1 d . . . . .
H58 H 0.874741 0.675195 0.535692 0.043 Uiso 1 1 calc R U . . .
C59 C 0.8006(3) 0.5328(3) 0.52747(11) 0.0390(6) Uani 1 1 d . . . . .
H59 H 0.888573 0.455241 0.516978 0.047 Uiso 1 1 calc R U . . .
C60 C 0.6552(2) 0.5435(2) 0.53529(10) 0.0283(4) Uani 1 1 d . . . . .
H60 H 0.628828 0.474896 0.531257 0.034 Uiso 1 1 calc R U . . .
C61 C 0.3070(2) 0.79992(18) 0.48473(9) 0.0189(4) Uani 1 1 d . . . . .
C62 C 0.4108(2) 0.7965(2) 0.43300(9) 0.0259(4) Uani 1 1 d . . . . .
H62 H 0.511567 0.763879 0.437402 0.031 Uiso 1 1 calc R U . . .
C63 C 0.3662(3) 0.8413(2) 0.37436(10) 0.0315(5) Uani 1 1 d . . . . .
H63 H 0.437024 0.838768 0.338835 0.038 Uiso 1 1 calc R U . . .
C64 C 0.2203(3) 0.8891(2) 0.36785(10) 0.0314(5) Uani 1 1 d . . . . .
H64 H 0.190670 0.919996 0.327902 0.038 Uiso 1 1 calc R U . . .
C65 C 0.1168(3) 0.8923(2) 0.41926(11) 0.0327(5) Uani 1 1 d . . . . .
H65 H 0.016154 0.925588 0.414554 0.039 Uiso 1 1 calc R U . . .
C66 C 0.1596(2) 0.8470(2) 0.47799(10) 0.0263(4) Uani 1 1 d . . . . .
H66 H 0.088521 0.848173 0.513248 0.032 Uiso 1 1 calc R U . . .
C67 C 0.2827(2) 0.88370(18) 0.60305(8) 0.0175(3) Uani 1 1 d . . . . .
C68 C 0.2961(2) 1.0014(2) 0.57515(9) 0.0229(4) Uani 1 1 d . . . . .
H68 H 0.344276 1.005625 0.533894 0.027 Uiso 1 1 calc R U . . .
C69 C 0.2386(3) 1.1128(2) 0.60810(10) 0.0269(4) Uani 1 1 d . . . . .
H69 H 0.248040 1.192680 0.589253 0.032 Uiso 1 1 calc R U . . .
C70 C 0.1678(2) 1.1071(2) 0.66813(10) 0.0262(4) Uani 1 1 d . . . . .
H70 H 0.130190 1.182634 0.690576 0.031 Uiso 1 1 calc R U . . .
C71 C 0.1516(2) 0.9915(2) 0.69559(9) 0.0266(4) Uani 1 1 d . . . . .
H71 H 0.101341 0.988458 0.736516 0.032 Uiso 1 1 calc R U . . .
C72 C 0.2090(2) 0.88006(19) 0.66313(9) 0.0215(4) Uani 1 1 d . . . . .
H72 H 0.197849 0.800948 0.682038 0.026 Uiso 1 1 calc R U . . .
C73 C 0.8534(3) 0.7481(2) 0.68735(12) 0.0356(5) Uani 1 1 d . . . . .
H73A H 0.941887 0.664386 0.694675 0.053 Uiso 1 1 calc R U . . .
H73B H 0.854727 0.820221 0.705551 0.053 Uiso 1 1 calc R U . . .
H73C H 0.851506 0.773409 0.642732 0.053 Uiso 1 1 calc R U . . .
C74 C 0.5882(3) 0.8530(2) 0.71620(12) 0.0390(6) Uani 1 1 d . . . . .
H74A H 0.566148 0.887735 0.673805 0.059 Uiso 1 1 calc R U . . .
H74B H 0.600724 0.919686 0.733963 0.059 Uiso 1 1 calc R U . . .
H74C H 0.506687 0.835593 0.741244 0.059 Uiso 1 1 calc R U . . .

loop_
_atom_site_aniso_label
_atom_site_aniso_U_11
_atom_site_aniso_U_22
_atom_site_aniso_U_33
_atom_site_aniso_U_23
_atom_site_aniso_U_13
_atom_site_aniso_U_12
Au1 0.01793(4) 0.01804(4) 0.02144(4) -0.00421(3) -0.00374(3) -0.00642(3)
Cl1 0.0226(2) 0.0327(3) 0.0399(3) -0.0176(2) 0.0002(2) -0.0059(2)
Fe1 0.02295(14) 0.02075(13) 0.01379(12) -0.00313(10) -0.00332(10) -0.01240(11)
P1 0.0180(2) 0.0155(2) 0.0160(2) -0.00083(16) -0.00356(17) -0.00801(18)
N1 0.0221(9) 0.0271(9) 0.0248(8) -0.0008(7) -0.0060(7) -0.0114(7)
C1 0.0248(10) 0.0266(10) 0.0139(8) -0.0045(7) -0.0042(7) -0.0124(8)
C2 0.0310(11) 0.0283(10) 0.0199(9) -0.0071(8) -0.0055(8) -0.0170(9)
C3 0.0411(13) 0.0229(10) 0.0235(10) -0.0071(8) -0.0104(9) -0.0132(9)
C4 0.0259(11) 0.0299(11) 0.0224(10) -0.0111(8) -0.0037(8) -0.0061(9)
C5 0.0227(10) 0.0290(10) 0.0150(8) -0.0064(7) -0.0015(7) -0.0117(8)
C6 0.0251(10) 0.0219(9) 0.0141(8) -0.0010(7) -0.0038(7) -0.0146(8)
C7 0.0262(10) 0.0307(10) 0.0177(9) -0.0107(8) 0.0021(8) -0.0172(9)
C8 0.0385(12) 0.0503(14) 0.0190(9) -0.0150(9) 0.0066(9) -0.0326(11)
C9 0.0615(16) 0.0448(13) 0.0157(9) 0.0033(9) -0.0084(10) -0.0432(13)
C10 0.0430(12) 0.0251(10) 0.0190(9) 0.0051(8) -0.0150(9) -0.0216(9)
C11 0.0227(9) 0.0155(8) 0.0215(9) -0.0015(7) -0.0079(7) -0.0073(7)
C12 0.0278(11) 0.0283(10) 0.0227(10) -0.0049(8) -0.0058(8) -0.0110(9)
C13 0.0387(13) 0.0341(12) 0.0238(10) -0.0083(9) -0.0092(9) -0.0082(10)
C14 0.0460(14) 0.0242(11) 0.0393(13) -0.0097(9) -0.0259(11) -0.0047(10)
C15 0.0392(13) 0.0275(11) 0.0502(15) -0.0021(10) -0.0240(11) -0.0177(10)
C16 0.0295(11) 0.0236(10) 0.0324(11) 0.0008(8) -0.0101(9) -0.0148(9)
C17 0.0193(9) 0.0160(8) 0.0184(8) -0.0010(7) -0.0035(7) -0.0100(7)
C18 0.0220(9) 0.0209(9) 0.0161(8) -0.0036(7) -0.0019(7) -0.0104(8)
C19 0.0252(10) 0.0199(9) 0.0249(10) -0.0067(8) -0.0031(8) -0.0080(8)
C20 0.0277(11) 0.0180(9) 0.0251(10) 0.0032(7) -0.0079(8) -0.0091(8)
C21 0.0292(11) 0.0246(10) 0.0179(9) 0.0019(7) -0.0021(8) -0.0124(9)
C22 0.0226(10) 0.0195(9) 0.0211(9) -0.0019(7) -0.0006(8) -0.0095(8)
C23 0.0225(11) 0.0401(13) 0.0475(14) -0.0006(11) -0.0053(10) -0.0111(10)
C24 0.0325(12) 0.0256(10) 0.0291(11) 0.0016(8) -0.0101(9) -0.0114(9)
Au2 0.01896(4) 0.01845(4) 0.01989(4) -0.00464(3) -0.00121(3) -0.00911(3)
Cl2 0.0354(3) 0.0266(2) 0.0367(3) -0.0076(2) 0.0068(2) -0.0204(2)
Fe2 0.01475(13) 0.02237(14) 0.02148(13) -0.00589(10) -0.00484(10) -0.00383(11)
P2 0.0157(2) 0.0172(2) 0.0158(2) -0.00330(17) -0.00250(17) -0.00640(18)
N2 0.0317(10) 0.0230(9) 0.0269(9) -0.0068(7) -0.0076(8) -0.0090(8)
C51 0.0249(10) 0.0234(10) 0.0200(9) -0.0016(7) -0.0087(8) -0.0079(8)
C52 0.0224(10) 0.0234(10) 0.0320(11) -0.0030(8) -0.0136(9) -0.0043(8)
C53 0.0338(12) 0.0197(10) 0.0412(13) -0.0015(9) -0.0202(10) -0.0051(9)
C54 0.0337(12) 0.0290(11) 0.0300(11) 0.0043(9) -0.0136(9) -0.0167(10)
C55 0.0229(10) 0.0287(10) 0.0192(9) 0.0009(8) -0.0048(8) -0.0093(8)
C56 0.0174(9) 0.0249(9) 0.0146(8) -0.0040(7) -0.0023(7) -0.0069(8)
C57 0.0233(10) 0.0342(11) 0.0193(9) 0.0004(8) -0.0023(8) -0.0156(9)
C58 0.0217(11) 0.0612(16) 0.0252(11) -0.0067(10) 0.0021(9) -0.0197(11)
C59 0.0196(11) 0.0561(15) 0.0320(12) -0.0213(11) 0.0012(9) -0.0040(10)
C60 0.0224(10) 0.0328(11) 0.0255(10) -0.0152(9) -0.0036(8) -0.0035(9)
C61 0.0220(9) 0.0163(8) 0.0185(9) -0.0037(7) -0.0059(7) -0.0063(7)
C62 0.0262(11) 0.0305(11) 0.0210(9) -0.0009(8) -0.0056(8) -0.0123(9)
C63 0.0410(13) 0.0350(12) 0.0181(9) -0.0004(8) -0.0030(9) -0.0176(10)
C64 0.0447(14) 0.0236(10) 0.0258(11) 0.0002(8) -0.0171(10) -0.0108(10)
C65 0.0292(12) 0.0330(12) 0.0334(12) -0.0038(9) -0.0168(10) -0.0062(9)
C66 0.0220(10) 0.0299(11) 0.0244(10) -0.0064(8) -0.0065(8) -0.0065(8)
C67 0.0157(9) 0.0182(9) 0.0175(8) -0.0035(7) -0.0048(7) -0.0048(7)
C68 0.0253(10) 0.0259(10) 0.0200(9) -0.0038(8) -0.0003(8) -0.0141(8)
C69 0.0328(12) 0.0211(10) 0.0305(11) -0.0036(8) -0.0064(9) -0.0138(9)
C70 0.0300(11) 0.0223(10) 0.0267(10) -0.0090(8) -0.0085(9) -0.0074(8)
C71 0.0330(12) 0.0266(10) 0.0169(9) -0.0050(8) -0.0042(8) -0.0089(9)
C72 0.0257(10) 0.0189(9) 0.0171(9) -0.0003(7) -0.0047(7) -0.0073(8)
C73 0.0406(13) 0.0331(12) 0.0401(13) -0.0079(10) -0.0066(11) -0.0200(11)
C74 0.0416(14) 0.0293(12) 0.0394(13) -0.0155(10) -0.0052(11) -0.0053(11)

loop_
_atom_type_symbol
_atom_type_description
_atom_type_scat_dispersion_real
_atom_type_scat_dispersion_imag
_atom_type_scat_source
C C 0.0033 0.0016 'International Tables Vol C Tables 4.2.6.8 and 6.1.1.4'
H H 0.0000 0.0000 'International Tables Vol C Tables 4.2.6.8 and 6.1.1.4'
Au Au -2.0133 8.8022 'International Tables Vol C Tables 4.2.6.8 and 6.1.1.4'
Cl Cl 0.1484 0.1585 'International Tables Vol C Tables 4.2.6.8 and 6.1.1.4'
Fe Fe 0.3463 0.8444 'International Tables Vol C Tables 4.2.6.8 and 6.1.1.4'
N N 0.0061 0.0033 'International Tables Vol C Tables 4.2.6.8 and 6.1.1.4'
P P 0.1023 0.0942 'International Tables Vol C Tables 4.2.6.8 and 6.1.1.4'

loop_
_geom_angle_atom_site_label_1
_geom_angle_atom_site_label_2
_geom_angle_atom_site_label_3
_geom_angle
_geom_angle_site_symmetry_1
_geom_angle_site_symmetry_3
_geom_angle_publ_flag
P1 Au1 Cl1 178.128(18) . . ?
C6 Fe1 C4 116.20(9) . . ?
C6 Fe1 C10 41.54(8) . . ?
C4 Fe1 C10 107.31(9) . . ?
C6 Fe1 C3 149.27(9) . . ?
C4 Fe1 C3 40.91(9) . . ?
C10 Fe1 C3 115.77(9) . . ?
C6 Fe1 C7 41.32(8) . . ?
C4 Fe1 C7 150.11(9) . . ?
C10 Fe1 C7 69.32(9) . . ?
C3 Fe1 C7 168.05(9) . . ?
C6 Fe1 C5 108.29(8) . . ?
C4 Fe1 C5 40.76(8) . . ?
C10 Fe1 C5 129.92(9) . . ?
C3 Fe1 C5 68.38(8) . . ?
C7 Fe1 C5 117.57(8) . . ?
C6 Fe1 C9 68.68(8) . . ?
C4 Fe1 C9 129.54(10) . . ?
C10 Fe1 C9 40.57(9) . . ?
C3 Fe1 C9 108.15(9) . . ?
C7 Fe1 C9 68.08(9) . . ?
C5 Fe1 C9 168.45(10) . . ?
C6 Fe1 C8 68.80(8) . . ?
C4 Fe1 C8 167.66(9) . . ?
C10 Fe1 C8 68.34(10) . . ?
C3 Fe1 C8 129.39(9) . . ?
C7 Fe1 C8 40.64(8) . . ?
C5 Fe1 C8 150.65(9) . . ?
C9 Fe1 C8 39.89(10) . . ?
C6 Fe1 C2 168.67(8) . . ?
C4 Fe1 C2 68.50(9) . . ?
C10 Fe1 C2 149.00(8) . . ?
C3 Fe1 C2 40.65(9) . . ?
C7 Fe1 C2 129.86(8) . . ?
C5 Fe1 C2 67.94(8) . . ?
C9 Fe1 C2 117.17(8) . . ?
C8 Fe1 C2 108.87(9) . . ?
C6 Fe1 C1 130.54(8) . . ?
C4 Fe1 C1 67.67(8) . . ?
C10 Fe1 C1 168.87(8) . . ?
C3 Fe1 C1 67.52(8) . . ?
C7 Fe1 C1 109.71(8) . . ?
C5 Fe1 C1 39.94(8) . . ?
C9 Fe1 C1 150.19(9) . . ?
C8 Fe1 C1 118.64(9) . . ?
C2 Fe1 C1 39.94(8) . . ?
C6 P1 C17 106.46(9) . . ?
C6 P1 C11 103.99(9) . . ?
C17 P1 C11 106.00(8) . . ?
C6 P1 Au1 112.66(7) . . ?
C17 P1 Au1 113.09(6) . . ?
C11 P1 Au1 113.88(7) . . ?
C1 N1 C23 116.03(18) . . ?
C1 N1 C24 115.95(17) . . ?
C23 N1 C24 113.61(19) . . ?
N1 C1 C5 126.43(18) . . ?
N1 C1 C2 126.16(19) . . ?
C5 C1 C2 107.39(18) . . ?
N1 C1 Fe1 130.70(14) . . ?
C5 C1 Fe1 67.63(11) . . ?
C2 C1 Fe1 67.97(11) . . ?
C3 C2 C1 107.97(19) . . ?
C3 C2 Fe1 68.40(11) . . ?
C1 C2 Fe1 72.10(11) . . ?
C3 C2 H2 126.0 . . ?
C1 C2 H2 126.0 . . ?
Fe1 C2 H2 125.1 . . ?
C4 C3 C2 108.23(18) . . ?
C4 C3 Fe1 69.24(11) . . ?
C2 C3 Fe1 70.95(11) . . ?
C4 C3 H3 125.9 . . ?
C2 C3 H3 125.9 . . ?
Fe1 C3 H3 125.5 . . ?
C3 C4 C5 108.06(19) . . ?
C3 C4 Fe1 69.85(12) . . ?
C5 C4 Fe1 70.87(11) . . ?
C3 C4 H4 126.0 . . ?
C5 C4 H4 126.0 . . ?
Fe1 C4 H4 124.9 . . ?
C4 C5 C1 108.26(18) . . ?
C4 C5 Fe1 68.37(12) . . ?
C1 C5 Fe1 72.43(11) . . ?
C4 C5 H5 125.9 . . ?
C1 C5 H5 125.9 . . ?
Fe1 C5 H5 124.9 . . ?
C7 C6 C10 107.72(18) . . ?
C7 C6 P1 129.69(15) . . ?
C10 C6 P1 122.43(16) . . ?
C7 C6 Fe1 70.28(11) . . ?
C10 C6 Fe1 69.70(11) . . ?
P1 C6 Fe1 128.88(10) . . ?
C8 C7 C6 107.45(19) . . ?
C8 C7 Fe1 70.29(12) . . ?
C6 C7 Fe1 68.41(11) . . ?
C8 C7 H7 126.3 . . ?
C6 C7 H7 126.3 . . ?
Fe1 C7 H7 126.6 . . ?
C9 C8 C7 108.5(2) . . ?
C9 C8 Fe1 70.05(13) . . ?
C7 C8 Fe1 69.07(11) . . ?
C9 C8 H8 125.8 . . ?
C7 C8 H8 125.8 . . ?
Fe1 C8 H8 126.7 . . ?
C8 C9 C10 108.92(18) . . ?
C8 C9 Fe1 70.06(12) . . ?
C10 C9 Fe1 68.63(11) . . ?
C8 C9 H9 125.5 . . ?
C10 C9 H9 125.5 . . ?
Fe1 C9 H9 127.4 . . ?
C9 C10 C6 107.4(2) . . ?
C9 C10 Fe1 70.79(12) . . ?
C6 C10 Fe1 68.77(11) . . ?
C9 C10 H10 126.3 . . ?
C6 C10 H10 126.3 . . ?
Fe1 C10 H10 125.7 . . ?
C12 C11 C16 119.41(18) . . ?
C12 C11 P1 121.87(15) . . ?
C16 C11 P1 118.67(16) . . ?
C11 C12 C13 120.4(2) . . ?
C11 C12 H12 119.8 . . ?
C13 C12 H12 119.8 . . ?
C14 C13 C12 119.4(2) . . ?
C14 C13 H13 120.3 . . ?
C12 C13 H13 120.3 . . ?
C15 C14 C13 120.2(2) . . ?
C15 C14 H14 119.9 . . ?
C13 C14 H14 119.9 . . ?
C14 C15 C16 120.5(2) . . ?
C14 C15 H15 119.8 . . ?
C16 C15 H15 119.8 . . ?
C15 C16 C11 120.0(2) . . ?
C15 C16 H16 120.0 . . ?
C11 C16 H16 120.0 . . ?
C22 C17 C18 119.35(17) . . ?
C22 C17 P1 119.77(14) . . ?
C18 C17 P1 120.82(14) . . ?
C19 C18 C17 120.30(18) . . ?
C19 C18 H18 119.9 . . ?
C17 C18 H18 119.9 . . ?
C18 C19 C20 119.76(19) . . ?
C18 C19 H19 120.1 . . ?
C20 C19 H19 120.1 . . ?
C21 C20 C19 120.19(18) . . ?
C21 C20 H20 119.9 . . ?
C19 C20 H20 119.9 . . ?
C20 C21 C22 120.19(19) . . ?
C20 C21 H21 119.9 . . ?
C22 C21 H21 119.9 . . ?
C17 C22 C21 120.17(18) . . ?
C17 C22 H22 119.9 . . ?
C21 C22 H22 119.9 . . ?
N1 C23 H23A 109.5 . . ?
N1 C23 H23B 109.5 . . ?
H23A C23 H23B 109.5 . . ?
N1 C23 H23C 109.5 . . ?
H23A C23 H23C 109.5 . . ?
H23B C23 H23C 109.5 . . ?
N1 C24 H24A 109.5 . . ?
N1 C24 H24B 109.5 . . ?
H24A C24 H24B 109.5 . . ?
N1 C24 H24C 109.5 . . ?
H24A C24 H24C 109.5 . . ?
H24B C24 H24C 109.5 . . ?
P2 Au2 Cl2 176.833(19) . . ?
C56 Fe2 C60 41.50(8) . . ?
C56 Fe2 C53 146.72(9) . . ?
C60 Fe2 C53 113.36(9) . . ?
C56 Fe2 C54 116.72(8) . . ?
C60 Fe2 C54 109.56(9) . . ?
C53 Fe2 C54 40.80(10) . . ?
C56 Fe2 C57 41.32(8) . . ?
C60 Fe2 C57 69.45(9) . . ?
C53 Fe2 C57 169.87(9) . . ?
C54 Fe2 C57 148.75(9) . . ?
C56 Fe2 C59 68.80(9) . . ?
C60 Fe2 C59 40.77(9) . . ?
C53 Fe2 C59 107.00(11) . . ?
C54 Fe2 C59 132.35(11) . . ?
C57 Fe2 C59 68.32(10) . . ?
C56 Fe2 C52 172.57(8) . . ?
C60 Fe2 C52 143.65(9) . . ?
C53 Fe2 C52 40.65(9) . . ?
C54 Fe2 C52 68.47(9) . . ?
C57 Fe2 C52 131.58(9) . . ?
C59 Fe2 C52 112.18(9) . . ?
C56 Fe2 C55 112.01(8) . . ?
C60 Fe2 C55 135.39(9) . . ?
C53 Fe2 C55 68.36(9) . . ?
C54 Fe2 C55 40.86(9) . . ?
C57 Fe2 C55 117.10(9) . . ?
C59 Fe2 C55 173.10(10) . . ?
C52 Fe2 C55 67.97(9) . . ?
C56 Fe2 C58 68.77(8) . . ?
C60 Fe2 C58 68.64(10) . . ?
C53 Fe2 C58 130.25(10) . . ?
C54 Fe2 C58 170.22(10) . . ?
C57 Fe2 C58 40.57(9) . . ?
C59 Fe2 C58 40.22(11) . . ?
C52 Fe2 C58 106.93(9) . . ?
C55 Fe2 C58 146.68(10) . . ?
C56 Fe2 C51 135.34(8) . . ?
C60 Fe2 C51 175.18(9) . . ?
C53 Fe2 C51 67.67(8) . . ?
C54 Fe2 C51 67.91(8) . . ?
C57 Fe2 C51 110.40(8) . . ?
C59 Fe2 C51 143.96(9) . . ?
C52 Fe2 C51 40.02(8) . . ?
C55 Fe2 C51 40.08(8) . . ?
C58 Fe2 C51 114.59(9) . . ?
C56 P2 C67 107.10(9) . . ?
C56 P2 C61 105.07(9) . . ?
C67 P2 C61 105.56(8) . . ?
C56 P2 Au2 110.99(7) . . ?
C67 P2 Au2 114.36(6) . . ?
C61 P2 Au2 113.13(6) . . ?
C51 N2 C73 116.12(18) . . ?
C51 N2 C74 115.66(18) . . ?
C73 N2 C74 113.03(19) . . ?
N2 C51 C52 126.07(19) . . ?
N2 C51 C55 126.78(19) . . ?
C52 C51 C55 107.10(18) . . ?
N2 C51 Fe2 131.38(15) . . ?
C52 C51 Fe2 67.80(11) . . ?
C55 C51 Fe2 67.83(11) . . ?
C53 C52 C51 108.48(19) . . ?
C53 C52 Fe2 68.99(12) . . ?
C51 C52 Fe2 72.18(11) . . ?
C53 C52 H52 125.8 . . ?
C51 C52 H52 125.8 . . ?
Fe2 C52 H52 124.6 . . ?
C54 C53 C52 108.31(19) . . ?
C54 C53 Fe2 69.75(12) . . ?
C52 C53 Fe2 70.36(12) . . ?
C54 C53 H53 125.8 . . ?
C52 C53 H53 125.8 . . ?
Fe2 C53 H53 125.6 . . ?
C53 C54 C55 107.51(19) . . ?
C53 C54 Fe2 69.46(13) . . ?
C55 C54 Fe2 70.17(12) . . ?
C53 C54 H54 126.2 . . ?
C55 C54 H54 126.2 . . ?
Fe2 C54 H54 125.7 . . ?
C51 C55 C54 108.49(19) . . ?
C51 C55 Fe2 72.09(12) . . ?
C54 C55 Fe2 68.98(13) . . ?
C51 C55 H55 125.8 . . ?
C54 C55 H55 125.8 . . ?
Fe2 C55 H55 124.8 . . ?
C57 C56 C60 107.87(18) . . ?
C57 C56 P2 129.58(16) . . ?
C60 C56 P2 122.51(15) . . ?
C57 C56 Fe2 70.15(11) . . ?
C60 C56 Fe2 69.49(11) . . ?
P2 C56 Fe2 127.35(10) . . ?
C58 C57 C56 107.5(2) . . ?
C58 C57 Fe2 70.09(13) . . ?
C56 C57 Fe2 68.53(11) . . ?
C58 C57 H57 126.3 . . ?
C56 C57 H57 126.3 . . ?
Fe2 C57 H57 126.7 . . ?
C59 C58 C57 108.5(2) . . ?
C59 C58 Fe2 69.60(14) . . ?
C57 C58 Fe2 69.35(12) . . ?
C59 C58 H58 125.8 . . ?
C57 C58 H58 125.8 . . ?
Fe2 C58 H58 126.9 . . ?
C58 C59 C60 108.9(2) . . ?
C58 C59 Fe2 70.19(13) . . ?
C60 C59 Fe2 68.96(13) . . ?
C58 C59 H59 125.5 . . ?
C60 C59 H59 125.5 . . ?
Fe2 C59 H59 126.9 . . ?
C59 C60 C56 107.3(2) . . ?
C59 C60 Fe2 70.27(13) . . ?
C56 C60 Fe2 69.01(11) . . ?
C59 C60 H60 126.4 . . ?
C56 C60 H60 126.4 . . ?
Fe2 C60 H60 125.9 . . ?
C62 C61 C66 119.99(18) . . ?
C62 C61 P2 121.29(15) . . ?
C66 C61 P2 118.67(15) . . ?
C61 C62 C63 119.6(2) . . ?
C61 C62 H62 120.2 . . ?
C63 C62 H62 120.2 . . ?
C64 C63 C62 120.3(2) . . ?
C64 C63 H63 119.8 . . ?
C62 C63 H63 119.8 . . ?
C63 C64 C65 120.2(2) . . ?
C63 C64 H64 119.9 . . ?
C65 C64 H64 119.9 . . ?
C64 C65 C66 120.2(2) . . ?
C64 C65 H65 119.9 . . ?
C66 C65 H65 119.9 . . ?
C61 C66 C65 119.7(2) . . ?
C61 C66 H66 120.2 . . ?
C65 C66 H66 120.2 . . ?
C72 C67 C68 119.41(17) . . ?
C72 C67 P2 120.07(14) . . ?
C68 C67 P2 120.52(15) . . ?
C69 C68 C67 119.81(19) . . ?
C69 C68 H68 120.1 . . ?
C67 C68 H68 120.1 . . ?
C70 C69 C68 120.22(19) . . ?
C70 C69 H69 119.9 . . ?
C68 C69 H69 119.9 . . ?
C69 C70 C71 120.18(19) . . ?
C69 C70 H70 119.9 . . ?
C71 C70 H70 119.9 . . ?
C70 C71 C72 119.9(2) . . ?
C70 C71 H71 120.0 . . ?
C72 C71 H71 120.0 . . ?
C71 C72 C67 120.43(18) . . ?
C71 C72 H72 119.8 . . ?
C67 C72 H72 119.8 . . ?
N2 C73 H73A 109.5 . . ?
N2 C73 H73B 109.5 . . ?
H73A C73 H73B 109.5 . . ?
N2 C73 H73C 109.5 . . ?
H73A C73 H73C 109.5 . . ?
H73B C73 H73C 109.5 . . ?
N2 C74 H74A 109.5 . . ?
N2 C74 H74B 109.5 . . ?
H74A C74 H74B 109.5 . . ?
N2 C74 H74C 109.5 . . ?
H74A C74 H74C 109.5 . . ?
H74B C74 H74C 109.5 . . ?

loop_
_geom_bond_atom_site_label_1
_geom_bond_atom_site_label_2
_geom_bond_distance
_geom_bond_site_symmetry_2
_geom_bond_publ_flag
Au1 P1 2.2326(5) . ?
Au1 Cl1 2.2877(5) . ?
Fe1 C6 2.0195(18) . ?
Fe1 C4 2.024(2) . ?
Fe1 C10 2.0320(19) . ?
Fe1 C3 2.032(2) . ?
Fe1 C7 2.0445(19) . ?
Fe1 C5 2.0572(19) . ?
Fe1 C9 2.060(2) . ?
Fe1 C8 2.061(2) . ?
Fe1 C2 2.0660(19) . ?
Fe1 C1 2.1208(18) . ?
P1 C6 1.7823(19) . ?
P1 C17 1.8129(18) . ?
P1 C11 1.8225(19) . ?
N1 C1 1.387(3) . ?
N1 C23 1.453(3) . ?
N1 C24 1.457(3) . ?
C1 C5 1.428(3) . ?
C1 C2 1.431(3) . ?
C2 C3 1.424(3) . ?
C2 H2 0.9500 . ?
C3 C4 1.418(3) . ?
C3 H3 0.9500 . ?
C4 C5 1.422(3) . ?
C4 H4 0.9500 . ?
C5 H5 0.9500 . ?
C6 C7 1.434(3) . ?
C6 C10 1.437(3) . ?
C7 C8 1.426(3) . ?
C7 H7 0.9500 . ?
C8 C9 1.406(4) . ?
C8 H8 0.9500 . ?
C9 C10 1.419(3) . ?
C9 H9 0.9500 . ?
C10 H10 0.9500 . ?
C11 C12 1.389(3) . ?
C11 C16 1.393(3) . ?
C12 C13 1.397(3) . ?
C12 H12 0.9500 . ?
C13 C14 1.387(4) . ?
C13 H13 0.9500 . ?
C14 C15 1.381(4) . ?
C14 H14 0.9500 . ?
C15 C16 1.385(3) . ?
C15 H15 0.9500 . ?
C16 H16 0.9500 . ?
C17 C22 1.389(3) . ?
C17 C18 1.403(3) . ?
C18 C19 1.389(3) . ?
C18 H18 0.9500 . ?
C19 C20 1.393(3) . ?
C19 H19 0.9500 . ?
C20 C21 1.383(3) . ?
C20 H20 0.9500 . ?
C21 C22 1.395(3) . ?
C21 H21 0.9500 . ?
C22 H22 0.9500 . ?
C23 H23A 0.9800 . ?
C23 H23B 0.9800 . ?
C23 H23C 0.9800 . ?
C24 H24A 0.9800 . ?
C24 H24B 0.9800 . ?
C24 H24C 0.9800 . ?
Au2 P2 2.2305(5) . ?
Au2 Cl2 2.2865(5) . ?
Fe2 C56 2.0241(18) . ?
Fe2 C60 2.030(2) . ?
Fe2 C53 2.034(2) . ?
Fe2 C54 2.038(2) . ?
Fe2 C57 2.046(2) . ?
Fe2 C59 2.048(2) . ?
Fe2 C52 2.052(2) . ?
Fe2 C55 2.054(2) . ?
Fe2 C58 2.056(2) . ?
Fe2 C51 2.1102(19) . ?
P2 C56 1.782(2) . ?
P2 C67 1.8129(19) . ?
P2 C61 1.8213(19) . ?
N2 C51 1.392(3) . ?
N2 C73 1.449(3) . ?
N2 C74 1.456(3) . ?
C51 C52 1.425(3) . ?
C51 C55 1.428(3) . ?
C52 C53 1.419(3) . ?
C52 H52 0.9500 . ?
C53 C54 1.419(3) . ?
C53 H53 0.9500 . ?
C54 C55 1.428(3) . ?
C54 H54 0.9500 . ?
C55 H55 0.9500 . ?
C56 C57 1.436(3) . ?
C56 C60 1.437(3) . ?
C57 C58 1.422(3) . ?
C57 H57 0.9500 . ?
C58 C59 1.411(4) . ?
C58 H58 0.9500 . ?
C59 C60 1.421(3) . ?
C59 H59 0.9500 . ?
C60 H60 0.9500 . ?
C61 C62 1.388(3) . ?
C61 C66 1.393(3) . ?
C62 C63 1.398(3) . ?
C62 H62 0.9500 . ?
C63 C64 1.376(3) . ?
C63 H63 0.9500 . ?
C64 C65 1.382(4) . ?
C64 H64 0.9500 . ?
C65 C66 1.394(3) . ?
C65 H65 0.9500 . ?
C66 H66 0.9500 . ?
C67 C72 1.394(3) . ?
C67 C68 1.398(3) . ?
C68 C69 1.397(3) . ?
C68 H68 0.9500 . ?
C69 C70 1.384(3) . ?
C69 H69 0.9500 . ?
C70 C71 1.387(3) . ?
C70 H70 0.9500 . ?
C71 C72 1.391(3) . ?
C71 H71 0.9500 . ?
C72 H72 0.9500 . ?
C73 H73A 0.9800 . ?
C73 H73B 0.9800 . ?
C73 H73C 0.9800 . ?
C74 H74A 0.9800 . ?
C74 H74B 0.9800 . ?
C74 H74C 0.9800 . ?
